data_7056372
loop_
_publ_author_name
'S. Chourasiya, Sumit'
'Patel, Dhara'
'Nagaraja, C. M.'
'Chakraborti, Asit Kumar'
'Bharatam, Prasad. V.'

_publ_section_title
;
 Sulfonamide vs.Sulfonimide: Tautomerism and Electronic Structure Analysis
 of N-Heterocyclic Arenesulfonamides
;
_journal_name_full 'New J. Chem.'
_journal_paper_doi 10.1039/C7NJ01353A
_journal_year 2017
_chemical_formula_sum 'C12 H8 F3 N2 O2 S'
_chemical_formula_weight 301.26
_space_group_crystal_system triclinic
_space_group_IT_number 2
_space_group_name_Hall '-P 1'
_space_group_name_H-M_alt 'P -1'
_symmetry_space_group_name_Hall '-P 1'
_symmetry_space_group_name_H-M 'P -1'
_atom_sites_solution_hydrogens geom
_audit_creation_method SHELXL-2014/7
_audit_update_record
;
2016-09-18 deposited with the CCDC.
2017-06-26 downloaded from the CCDC.
;
_cell_angle_alpha 86.180(2)
_cell_angle_beta 88.587(2)
_cell_angle_gamma 72.272(2)
_cell_formula_units_Z 2
_cell_length_a 5.8417(3)
_cell_length_b 8.9060(5)
_cell_length_c 12.8197(7)
_cell_measurement_reflns_used 500
_cell_measurement_temperature 298(2)
_cell_measurement_theta_max 28.3
_cell_measurement_theta_min 2.4
_cell_volume 633.87(6)
_computing_cell_refinement 'APEX2 (Bruker, 2014); SAINT (Bruker, 2014)'
_computing_data_collection 'APEX2 (Bruker, 2014)'
_computing_data_reduction 'SAINT (Bruker, 2014);XPREP(Sheldrick,2014)'
_computing_structure_refinement 'SHELXL-2014/7 (Sheldrick, 2014)'
_computing_structure_solution 'SHELXS-2014 (Sheldrick, 2014)'
_diffrn_ambient_temperature 298(2)
_diffrn_measured_fraction_theta_full 0.997
_diffrn_measured_fraction_theta_max 0.997
_diffrn_measurement_device_type 'Bruker D8 Venture PHOTON 100 CMOS'
_diffrn_radiation_type MoK\a
_diffrn_radiation_wavelength 0.71073
_diffrn_reflns_av_R_equivalents 0.0264
_diffrn_reflns_av_unetI/netI 0.0120
_diffrn_reflns_Laue_measured_fraction_full 0.997
_diffrn_reflns_Laue_measured_fraction_max 0.997
_diffrn_reflns_limit_h_max 7
_diffrn_reflns_limit_h_min -7
_diffrn_reflns_limit_k_max 11
_diffrn_reflns_limit_k_min -11
_diffrn_reflns_limit_l_max 17
_diffrn_reflns_limit_l_min -17
_diffrn_reflns_number 30889
_diffrn_reflns_point_group_measured_fraction_full 0.997
_diffrn_reflns_point_group_measured_fraction_max 0.997
_diffrn_reflns_theta_full 25.242
_diffrn_reflns_theta_max 28.310
_diffrn_reflns_theta_min 2.406
_diffrn_source 'fine-focus sealed tube'
_exptl_absorpt_coefficient_mu 0.295
_exptl_absorpt_correction_T_max 0.7457
_exptl_absorpt_correction_T_min 0.6876
_exptl_absorpt_correction_type empirical
_exptl_absorpt_process_details sadabs
_exptl_crystal_colour lightyellow
_exptl_crystal_density_diffrn 1.578
_exptl_crystal_description block
_exptl_crystal_F_000 306
_exptl_crystal_size_max 0.350
_exptl_crystal_size_mid 0.280
_exptl_crystal_size_min 0.220
_refine_diff_density_max 1.096
_refine_diff_density_min -0.695
_refine_diff_density_rms 0.074
_refine_ls_extinction_method none
_refine_ls_goodness_of_fit_ref 1.086
_refine_ls_hydrogen_treatment constr
_refine_ls_matrix_type full
_refine_ls_number_parameters 181
_refine_ls_number_reflns 3143
_refine_ls_number_restraints 0
_refine_ls_restrained_S_all 1.086
_refine_ls_R_factor_all 0.0708
_refine_ls_R_factor_gt 0.0668
_refine_ls_shift/su_max 0.000
_refine_ls_shift/su_mean 0.000
_refine_ls_structure_factor_coef Fsqd
_refine_ls_weighting_details 'w=1/[\s^2^(Fo^2^)+(0.1098P)^2^+0.5789P] where P=(Fo^2^+2Fc^2^)/3'
_refine_ls_weighting_scheme calc
_refine_ls_wR_factor_gt 0.1973
_refine_ls_wR_factor_ref 0.2019
_reflns_Friedel_coverage 0.000
_reflns_number_gt 2875
_reflns_number_total 3143
_reflns_threshold_expression 'I > 2\s(I)'
_cod_data_source_file c7nj01353a2.cif
_cod_data_source_block compound5
_cod_database_code 7056372
_shelx_shelxl_version_number 2014/7
_shelx_space_group_comment
;
The symmetry employed for this shelxl refinement is uniquely defined
by the following loop, which should always be used as a source of
symmetry information in preference to the above space-group names.
They are only intended as comments.
;
_shelx_estimated_absorpt_t_min 0.904
_shelx_estimated_absorpt_t_max 0.938

loop_
_space_group_symop_operation_xyz
'x, y, z'
'-x, -y, -z'

loop_
_atom_site_label
_atom_site_type_symbol
_atom_site_fract_x
_atom_site_fract_y
_atom_site_fract_z
_atom_site_U_iso_or_equiv
_atom_site_adp_type
_atom_site_occupancy
_atom_site_site_symmetry_order
_atom_site_calc_flag
_atom_site_refinement_flags_posn
_atom_site_refinement_flags_adp
S1 S 0.46752(10) 0.30331(7) 0.13851(5) 0.0397(2) Uani 1 1 d . .
F1 F 0.2219(12) 0.3225(8) 0.6498(3) 0.206(3) Uani 1 1 d . .
N1 N 0.2572(4) 0.4384(2) 0.08199(16) 0.0384(5) Uani 1 1 d . .
F3 F -0.0396(7) 0.2482(10) 0.6026(3) 0.227(4) Uani 1 1 d . .
F2 F 0.2875(12) 0.0990(6) 0.6306(3) 0.223(3) Uani 1 1 d . .
O1 O 0.6951(3) 0.3345(3) 0.14042(16) 0.0538(5) Uani 1 1 d . .
O2 O 0.4647(4) 0.1587(2) 0.09491(17) 0.0555(6) Uani 1 1 d . .
C1 C 0.2093(4) 0.5921(3) 0.10329(17) 0.0337(5) Uani 1 1 d . .
N2 N -0.0065(3) 0.6864(2) 0.06569(15) 0.0366(4) Uani 1 1 d . .
C12 C 0.1778(8) 0.2300(6) 0.5882(3) 0.0746(11) Uani 1 1 d . .
C9 C 0.2471(5) 0.2521(4) 0.4771(2) 0.0529(7) Uani 1 1 d . .
C8 C 0.4312(6) 0.3148(5) 0.4529(2) 0.0606(8) Uani 1 1 d . .
H8 H 0.5114 0.3442 0.5060 0.073 Uiso 1 1 calc R U
C7 C 0.4973(5) 0.3342(4) 0.3493(2) 0.0522(7) Uani 1 1 d . .
H7 H 0.6211 0.3771 0.3326 0.063 Uiso 1 1 calc R U
C6 C 0.3779(4) 0.2891(3) 0.27139(19) 0.0381(5) Uani 1 1 d . .
C5 C -0.0924(5) 0.8422(3) 0.0793(2) 0.0430(6) Uani 1 1 d . .
H5 H -0.2411 0.9004 0.0517 0.052 Uiso 1 1 calc R U
C4 C 0.0368(6) 0.9151(3) 0.1331(2) 0.0503(6) Uani 1 1 d . .
H4 H -0.0233 1.0221 0.1446 0.060 Uiso 1 1 calc R U
C10 C 0.1279(6) 0.2085(5) 0.3989(3) 0.0598(8) Uani 1 1 d . .
H10 H 0.0048 0.1651 0.4157 0.072 Uiso 1 1 calc R U
C11 C 0.1899(5) 0.2290(4) 0.2961(2) 0.0530(7) Uani 1 1 d . .
H11 H 0.1057 0.2024 0.2433 0.064 Uiso 1 1 calc R U
C3 C 0.2626(6) 0.8245(3) 0.1704(2) 0.0522(7) Uani 1 1 d . .
H3 H 0.3563 0.8727 0.2052 0.063 Uiso 1 1 calc R U
C2 C 0.3483(5) 0.6663(3) 0.1566(2) 0.0443(6) Uani 1 1 d . .
H2 H 0.4985 0.6076 0.1825 0.053 Uiso 1 1 calc R U

loop_
_atom_site_aniso_label
_atom_site_aniso_U_11
_atom_site_aniso_U_22
_atom_site_aniso_U_33
_atom_site_aniso_U_23
_atom_site_aniso_U_13
_atom_site_aniso_U_12
S1 0.0342(3) 0.0371(3) 0.0385(3) -0.0029(2) -0.0076(2) 0.0038(2)
F1 0.344(8) 0.292(7) 0.0606(19) -0.048(3) 0.049(3) -0.207(7)
N1 0.0364(10) 0.0342(10) 0.0380(10) -0.0022(8) -0.0104(8) -0.0002(8)
F3 0.100(3) 0.514(11) 0.0614(18) 0.023(3) 0.0122(17) -0.095(5)
F2 0.331(7) 0.149(4) 0.090(2) 0.059(3) 0.070(3) 0.052(4)
O1 0.0315(9) 0.0672(13) 0.0532(11) 0.0017(9) -0.0034(8) -0.0018(8)
O2 0.0619(13) 0.0369(10) 0.0535(11) -0.0120(8) -0.0123(9) 0.0091(8)
C1 0.0318(10) 0.0343(11) 0.0298(10) -0.0001(8) -0.0027(8) -0.0025(8)
N2 0.0343(9) 0.0342(10) 0.0348(9) -0.0033(7) -0.0061(7) -0.0001(7)
C12 0.074(2) 0.103(3) 0.0444(17) 0.0087(18) -0.0051(15) -0.026(2)
C9 0.0514(15) 0.0595(17) 0.0429(14) 0.0042(12) -0.0078(11) -0.0104(13)
C8 0.0664(19) 0.079(2) 0.0432(14) -0.0028(14) -0.0154(13) -0.0318(17)
C7 0.0516(15) 0.0646(18) 0.0463(14) -0.0012(12) -0.0101(12) -0.0261(14)
C6 0.0352(11) 0.0347(11) 0.0392(11) 0.0004(9) -0.0107(9) -0.0028(9)
C5 0.0442(13) 0.0348(12) 0.0414(12) -0.0032(9) -0.0061(10) 0.0014(10)
C4 0.0593(16) 0.0350(12) 0.0514(15) -0.0054(10) -0.0098(12) -0.0053(11)
C10 0.0515(16) 0.077(2) 0.0570(17) 0.0030(15) -0.0056(13) -0.0297(16)
C11 0.0492(15) 0.0639(18) 0.0508(15) -0.0055(13) -0.0116(12) -0.0231(13)
C3 0.0583(16) 0.0440(14) 0.0561(16) -0.0044(12) -0.0143(13) -0.0168(12)
C2 0.0391(12) 0.0432(13) 0.0475(13) -0.0004(10) -0.0115(10) -0.0073(10)

loop_
_atom_type_symbol
_atom_type_description
_atom_type_scat_dispersion_real
_atom_type_scat_dispersion_imag
_atom_type_scat_source
C C 0.0033 0.0016 'International Tables Vol C Tables 4.2.6.8 and 6.1.1.4'
H H 0.0000 0.0000 'International Tables Vol C Tables 4.2.6.8 and 6.1.1.4'
N N 0.0061 0.0033 'International Tables Vol C Tables 4.2.6.8 and 6.1.1.4'
O O 0.0106 0.0060 'International Tables Vol C Tables 4.2.6.8 and 6.1.1.4'
F F 0.0171 0.0103 'International Tables Vol C Tables 4.2.6.8 and 6.1.1.4'
S S 0.1246 0.1234 'International Tables Vol C Tables 4.2.6.8 and 6.1.1.4'

loop_
_geom_angle_atom_site_label_1
_geom_angle_atom_site_label_2
_geom_angle_atom_site_label_3
_geom_angle
O1 S1 O2 117.12(13)
O1 S1 N1 115.17(12)
O2 S1 N1 105.58(11)
O1 S1 C6 105.83(12)
O2 S1 C6 106.07(13)
N1 S1 C6 106.22(11)
C1 N1 S1 121.75(17)
N1 C1 N2 113.6(2)
N1 C1 C2 129.8(2)
N2 C1 C2 116.6(2)
C5 N2 C1 123.7(2)
F3 C12 F2 106.6(6)
F3 C12 F1 103.2(5)
F2 C12 F1 101.5(5)
F3 C12 C9 114.6(3)
F2 C12 C9 113.9(4)
F1 C12 C9 115.6(4)
C8 C9 C10 120.2(3)
C8 C9 C12 119.9(3)
C10 C9 C12 119.8(3)
C9 C8 C7 120.0(3)
C6 C7 C8 119.4(3)
C7 C6 C11 120.3(3)
C7 C6 S1 120.6(2)
C11 C6 S1 119.1(2)
N2 C5 C4 120.5(2)
C5 C4 C3 118.0(3)
C11 C10 C9 120.3(3)
C10 C11 C6 119.8(3)
C2 C3 C4 121.2(3)
C3 C2 C1 120.0(2)

loop_
_geom_bond_atom_site_label_1
_geom_bond_atom_site_label_2
_geom_bond_distance
S1 O1 1.440(2)
S1 O2 1.443(2)
S1 N1 1.5841(19)
S1 C6 1.778(3)
F1 C12 1.263(6)
N1 C1 1.356(3)
F3 C12 1.241(5)
F2 C12 1.243(6)
C1 N2 1.363(3)
C1 C2 1.406(3)
N2 C5 1.346(3)
C12 C9 1.488(4)
C9 C8 1.374(4)
C9 C10 1.375(4)
C8 C7 1.389(4)
C7 C6 1.380(4)
C6 C11 1.383(4)
C5 C4 1.361(4)
C4 C3 1.397(4)
C10 C11 1.373(5)
C3 C2 1.366(4)

loop_
_geom_torsion_atom_site_label_1
_geom_torsion_atom_site_label_2
_geom_torsion_atom_site_label_3
_geom_torsion_atom_site_label_4
_geom_torsion
O1 S1 N1 C1 -48.4(2)
O2 S1 N1 C1 -179.2(2)
C6 S1 N1 C1 68.4(2)
S1 N1 C1 N2 -166.42(17)
S1 N1 C1 C2 14.2(4)
N1 C1 N2 C5 178.8(2)
C2 C1 N2 C5 -1.7(4)
F3 C12 C9 C8 146.6(6)
F2 C12 C9 C8 -90.2(6)
F1 C12 C9 C8 26.8(7)
F3 C12 C9 C10 -33.8(7)
F2 C12 C9 C10 89.3(6)
F1 C12 C9 C10 -153.7(5)
C10 C9 C8 C7 0.0(5)
C12 C9 C8 C7 179.5(3)
C9 C8 C7 C6 -0.4(5)
C8 C7 C6 C11 1.6(5)
C8 C7 C6 S1 -176.9(2)
O1 S1 C6 C7 11.3(3)
O2 S1 C6 C7 136.4(2)
N1 S1 C6 C7 -111.6(2)
O1 S1 C6 C11 -167.3(2)
O2 S1 C6 C11 -42.2(2)
N1 S1 C6 C11 69.9(2)
C1 N2 C5 C4 0.0(4)
N2 C5 C4 C3 2.0(4)
C8 C9 C10 C11 -0.7(5)
C12 C9 C10 C11 179.7(3)
C9 C10 C11 C6 2.0(5)
C7 C6 C11 C10 -2.4(5)
S1 C6 C11 C10 176.1(3)
C5 C4 C3 C2 -2.2(5)
C4 C3 C2 C1 0.5(5)
N1 C1 C2 C3 -179.2(3)
N2 C1 C2 C3 1.4(4)
